data_7036561
loop_
_publ_author_name
'Cheng, Fangrui'
'Xia, Zhiguo'
'Molokeev, Maxim S.'
'Jing, Xiping'

_publ_section_title
;
 Effects of composition modulation on the luminescence properties of
 Eu(3+) doped Li1-xAgxLu(MoO4)2 solid-solution phosphors.
;
_journal_issue 41
_journal_name_full 'Dalton transactions (Cambridge, England : 2003)'
_journal_page_first 18078
_journal_page_last 18089
_journal_paper_doi 10.1039/c5dt02760h
_journal_volume 44
_journal_year 2015
_chemical_formula_moiety 'Li Lu Mo2 O8'
_chemical_formula_sum 'Li Lu Mo2 O8'
_chemical_formula_weight 501.79
_space_group_IT_number 88
_symmetry_cell_setting tetragonal
_symmetry_space_group_name_Hall '-I 4ad'
_symmetry_space_group_name_H-M 'I 41/a :2'
_cell_angle_alpha 90
_cell_angle_beta 90
_cell_angle_gamma 90
_cell_formula_units_Z 2
_cell_length_a 5.10332(11)
_cell_length_b 5.10332(11)
_cell_length_c 11.08290(27)
_cell_measurement_temperature 300
_cell_volume 288.642(11)
_diffrn_ambient_temperature 300
_diffrn_measurement_device_type
;
D8 ADVANCE Bruker
;
_diffrn_radiation_monochromator none
_diffrn_radiation_probe x-ray
_diffrn_radiation_type
;
 Cu K\a~1~~2~
;
_exptl_absorpt_coefficient_mu 66.960
_exptl_crystal_density_diffrn 5.773484
_pd_char_colour
;
colourless
;
_pd_meas_2theta_range_inc 0.013
_pd_meas_2theta_range_max 120
_pd_meas_2theta_range_min 5
_pd_meas_scan_method step
_pd_proc_ls_pref_orient_corr
;
PO on (024)
;
_pd_proc_ls_profile_function PearsonVII
_pd_proc_ls_prof_R_factor 7.498
_pd_proc_ls_prof_wR_expected 4.823
_pd_proc_ls_prof_wR_factor 11.790
_pd_proc_number_of_points 8846.15385
_pd_spec_mount_mode reflection
_refine_ls_goodness_of_fit_all 2.445
_refine_ls_R_I_factor 0.90
_refine_ls_shift/su_max 0.01000
_cod_data_source_file c5dt02760h5.cif
_cod_data_source_block a
_cod_depositor_comments 'Adding full bibliography for 7036559--7036562.cif.'
_cod_original_cell_volume 288.642(15)
_cod_original_sg_symbol_Hall
;
-I 4ad
;
_cod_original_sg_symbol_H-M I41/a
_cod_original_formula_sum
;
Li Lu Mo2 O8
;
_cod_database_code 7036561

loop_
_symmetry_equiv_pos_as_xyz
'x, y, z'
'-x, -y, -z'
'-x, -y+1/2, z'
'-x+1/2, -y, z+1/2'
'-x+1/2, -y+1/2, -z+1/2'
'-y+1/4, x+1/4, -z+1/4'
'-y+1/4, x-1/4, z-1/4'
'-y-1/4, x+1/4, z+1/4'
'-y-1/4, x-1/4, -z-1/4'
'y+1/4, -x+1/4, z+1/4'
'y+1/4, -x-1/4, -z-1/4'
'y-1/4, -x+1/4, -z+1/4'
'y-1/4, -x-1/4, z-1/4'
'x, y+1/2, -z'
'x+1/2, y, -z+1/2'
'x+1/2, y+1/2, z+1/2'

loop_
_atom_site_label
_atom_site_type_symbol
_atom_site_fract_x
_atom_site_fract_y
_atom_site_fract_z
_atom_site_occupancy
_atom_site_B_iso_or_equiv
Li Li 0 0.25 0.625 0.5 0.700(82)
Lu Lu 0 0.25 0.625 0.5 0.700(82)
Mo Mo 0 0.25 0.125 1 0.810(81)
O O 0.2466(14) 0.09115(86) 0.03985(39) 1 1.17(16)

loop_
_diffrn_radiation_wavelength
_diffrn_radiation_wavelength_wt
1.5406 1.0000
1.5443 0.5000

loop_
_geom_angle_atom_site_label_1
_geom_angle_atom_site_label_2
_geom_angle_atom_site_label_3
_geom_angle
_geom_angle_site_symmetry_1
_geom_angle_site_symmetry_3
O Li O 69.36(25) 4_555 5_555
O Li O 73.75(22) 4_555 7_556
O Li O 99.16(21) 4_555 9_556
O Li O 153.16(90) 4_555 13_566
O Li O 74.94(22) 4_555 15_455
O Li O 132.97(48) 4_555 16_455
O Li O 126.08(37) 5_555 7_556
O Li O 79.75(20) 5_555 15_455
O Lu O 69.36(25) 4_555 5_555
O Lu O 73.75(22) 4_555 7_556
O Lu O 99.16(21) 4_555 9_556
O Lu O 153.16(90) 4_555 13_566
O Lu O 74.94(22) 4_555 15_455
O Lu O 132.97(48) 4_555 16_455
O Lu O 126.08(37) 5_555 7_556
O Lu O 79.75(20) 5_555 15_455
O Mo O 115.54(38) 1_555 3_555
O Mo O 106.52(30) 1_555 6_555

loop_
_geom_bond_atom_site_label_1
_geom_bond_atom_site_label_2
_geom_bond_distance
_geom_bond_site_symmetry_2
Li O 2.3652(60) 4_555
Li O 2.3806(53) 5_555
Lu O 2.3652(60) 4_555
Lu O 2.3806(53) 5_555
Mo O 1.7696(59) .
